data_4110302
loop_
_publ_author_name
'Xiao-Ning Cheng'
'Wei-Xiong Zhang'
'Xiao-Ming Chen'

_publ_contact_author
;
      Chen, Xiao-Ming
      School of Chemistry and Chemical Engineering
      Sun Yat-Sen University
      Guangzhou, 510275
      P. R. China
;
_publ_contact_author_email cxm@mail.sysu.edu.cn
_publ_contact_author_fax '86 20 84112245'
_publ_contact_author_phone 86-20-84113986
_publ_section_title
;
 Single Crystal-to-Single Crystal Transformation from Ferromagnetic
 Discrete Molecules to a Spin-Canting Antiferromagnetic Layer
;
_journal_name_full 'Journal of the American Chemical Society'
_journal_page_first 15738
_journal_page_last 15739
_journal_paper_doi 10.1021/ja074962i
_journal_volume 129
_journal_year 2007
_chemical_formula_sum 'C22 H20 Co2 N8 O8'
_chemical_formula_weight 642.32
_chemical_name_systematic
; 
 ? 
;
_space_group_IT_number 14
_symmetry_cell_setting monoclinic
_symmetry_space_group_name_Hall '-P 2yn'
_symmetry_space_group_name_H-M 'P 1 21/n 1'
_atom_sites_solution_hydrogens geom
_atom_sites_solution_primary direct
_atom_sites_solution_secondary difmap
_audit_creation_method SHELXL-97
_cell_angle_alpha 90.00
_cell_angle_beta 111.5990(10)
_cell_angle_gamma 90.00
_cell_formula_units_Z 2
_cell_length_a 8.0040(6)
_cell_length_b 17.2811(14)
_cell_length_c 9.5685(8)
_cell_measurement_temperature 293(2)
_cell_volume 1230.56(17)
_computing_cell_refinement SAINT
_computing_data_collection SMART
_computing_data_reduction SAINT
_computing_structure_refinement 'SHELXL-97 (Sheldrick, 1997)'
_computing_structure_solution 'SHELXS-97 (Sheldrick, 1990)'
_diffrn_ambient_temperature 293(2)
_diffrn_measured_fraction_theta_full 0.998
_diffrn_measured_fraction_theta_max 0.998
_diffrn_measurement_device_type CCD
_diffrn_measurement_method '/w scan'
_diffrn_radiation_monochromator graphite
_diffrn_radiation_source 'fine-focus sealed tube'
_diffrn_radiation_type MoK\a
_diffrn_radiation_wavelength 0.71073
_diffrn_reflns_av_R_equivalents 0.0558
_diffrn_reflns_av_sigmaI/netI 0.0468
_diffrn_reflns_limit_h_max 9
_diffrn_reflns_limit_h_min -9
_diffrn_reflns_limit_k_max 21
_diffrn_reflns_limit_k_min -11
_diffrn_reflns_limit_l_max 11
_diffrn_reflns_limit_l_min -11
_diffrn_reflns_number 6545
_diffrn_reflns_theta_full 25.99
_diffrn_reflns_theta_max 25.99
_diffrn_reflns_theta_min 2.36
_exptl_absorpt_coefficient_mu 1.414
_exptl_absorpt_correction_T_max 0.9326
_exptl_absorpt_correction_T_min 0.8159
_exptl_absorpt_correction_type multi-scan
_exptl_absorpt_process_details SADABS
_exptl_crystal_colour red
_exptl_crystal_density_diffrn 1.734
_exptl_crystal_description block
_exptl_crystal_F_000 652
_exptl_crystal_size_max 0.15
_exptl_crystal_size_mid 0.11
_exptl_crystal_size_min 0.05
_refine_diff_density_max 0.573
_refine_diff_density_min -0.281
_refine_diff_density_rms 0.071
_refine_ls_extinction_method none
_refine_ls_goodness_of_fit_ref 1.113
_refine_ls_hydrogen_treatment mixed
_refine_ls_matrix_type full
_refine_ls_number_parameters 189
_refine_ls_number_reflns 2412
_refine_ls_number_restraints 0
_refine_ls_restrained_S_all 1.113
_refine_ls_R_factor_all 0.0463
_refine_ls_R_factor_gt 0.0394
_refine_ls_shift/su_max 0.001
_refine_ls_shift/su_mean 0.000
_refine_ls_structure_factor_coef Fsqd
_refine_ls_weighting_details 'calc w=1/[\s^2^(Fo^2^)+(0.0431P)^2^+0.1781P] where P=(Fo^2^+2Fc^2^)/3'
_refine_ls_weighting_scheme calc
_refine_ls_wR_factor_gt 0.0919
_refine_ls_wR_factor_ref 0.0950
_reflns_number_gt 2112
_reflns_number_total 2412
_reflns_threshold_expression >2sigma(I)
_cod_data_source_file ja074962i-file001.cif
_cod_data_source_block 1
_cod_database_code 4110302

loop_
_symmetry_equiv_pos_as_xyz
'x, y, z'
'-x+1/2, y+1/2, -z+1/2'
'-x, -y, -z'
'x-1/2, -y-1/2, z-1/2'

loop_
_atom_site_label
_atom_site_type_symbol
_atom_site_fract_x
_atom_site_fract_y
_atom_site_fract_z
_atom_site_U_iso_or_equiv
_atom_site_adp_type
_atom_site_occupancy
_atom_site_symmetry_multiplicity
_atom_site_calc_flag
_atom_site_refinement_flags
Co1 Co 1.10025(5) -0.07638(2) 0.58843(4) 0.02946(15) Uani 1 1 d .
N1 N 1.1724(3) -0.03826(13) 0.8124(2) 0.0316(5) Uani 1 1 d .
N2 N 1.1593(3) 0.01849(13) 0.4849(3) 0.0327(5) Uani 1 1 d .
N3 N 1.2952(4) 0.05386(15) 0.5080(3) 0.0401(6) Uani 1 1 d .
N4 N 1.4228(4) 0.08960(18) 0.5283(4) 0.0657(9) Uani 1 1 d .
O1 O 1.0113(3) -0.16646(11) 0.7003(2) 0.0427(5) Uani 1 1 d .
O1W O 1.3606(4) -0.12363(17) 0.6493(3) 0.0568(7) Uani 1 1 d .
H1W H 1.427(5) -0.118(2) 0.611(5) 0.057(12) Uiso 1 1 d .
H2W H 1.398(5) -0.156(2) 0.707(5) 0.063(12) Uiso 1 1 d .
O2 O 1.0044(3) -0.16175(12) 0.4329(2) 0.0516(6) Uani 1 1 d .
O3 O 0.9542(3) -0.28778(13) 0.3935(2) 0.0562(6) Uani 1 1 d .
C8 C 1.1338(3) -0.08718(14) 0.9085(3) 0.0278(6) Uani 1 1 d .
C10 C 1.1777(4) -0.06986(17) 1.0618(3) 0.0371(7) Uani 1 1 d .
C12 C 1.2681(4) 0.00069(19) 1.1149(4) 0.0460(8) Uani 1 1 d .
H12A H 1.3024 0.0141 1.2157 0.055 Uiso 1 1 calc R
C13 C 0.9993(5) -0.20793(18) 0.9393(3) 0.0493(8) Uani 1 1 d .
H13A H 0.9405 -0.2540 0.9002 0.059 Uiso 1 1 calc R
C14 C 1.2528(4) 0.02745(17) 0.8660(3) 0.0424(7) Uani 1 1 d .
H14A H 1.2768 0.0616 0.8007 0.051 Uiso 1 1 calc R
C15 C 0.9948(5) -0.24123(16) 0.6330(3) 0.0437(7) Uani 1 1 d .
H15A H 0.8874 -0.2670 0.6336 0.052 Uiso 1 1 calc R
H15B H 1.0982 -0.2729 0.6880 0.052 Uiso 1 1 calc R
C16 C 1.1294(4) -0.1227(2) 1.1523(3) 0.0478(8) Uani 1 1 d .
H16A H 1.1582 -0.1125 1.2539 0.057 Uiso 1 1 calc R
C17 C 1.0470(4) -0.15794(16) 0.8512(3) 0.0355(6) Uani 1 1 d .
C20 C 1.3042(4) 0.0483(2) 1.0181(4) 0.0485(8) Uani 1 1 d .
H20A H 1.3630 0.0950 1.0519 0.058 Uiso 1 1 calc R
C21 C 1.0408(5) -0.1886(2) 1.0908(4) 0.0520(8) Uani 1 1 d .
H21A H 1.0062 -0.2222 1.1512 0.062 Uiso 1 1 calc R
C23 C 0.9835(4) -0.22899(17) 0.4715(3) 0.0377(6) Uani 1 1 d .

loop_
_atom_site_aniso_label
_atom_site_aniso_U_11
_atom_site_aniso_U_22
_atom_site_aniso_U_33
_atom_site_aniso_U_23
_atom_site_aniso_U_13
_atom_site_aniso_U_12
Co1 0.0428(2) 0.0243(2) 0.0218(2) 0.00281(14) 0.01247(17) -0.00151(15)
N1 0.0340(12) 0.0310(13) 0.0293(12) -0.0001(10) 0.0112(10) 0.0004(10)
N2 0.0322(12) 0.0310(12) 0.0344(13) 0.0099(10) 0.0117(10) -0.0020(10)
N3 0.0477(15) 0.0348(13) 0.0396(14) 0.0069(11) 0.0182(12) 0.0016(13)
N4 0.0570(18) 0.062(2) 0.084(2) 0.0032(17) 0.0328(17) -0.0192(16)
O1 0.0755(15) 0.0282(10) 0.0255(10) -0.0017(8) 0.0198(10) -0.0102(10)
O1W 0.0570(15) 0.0721(19) 0.0485(15) 0.0299(13) 0.0278(13) 0.0309(13)
O2 0.0909(18) 0.0380(13) 0.0299(11) -0.0034(9) 0.0268(11) -0.0109(12)
O3 0.0846(16) 0.0429(13) 0.0386(12) -0.0182(10) 0.0198(12) -0.0091(12)
C8 0.0325(13) 0.0261(14) 0.0243(13) 0.0011(10) 0.0100(11) 0.0043(11)
C10 0.0382(15) 0.0449(18) 0.0268(14) 0.0020(12) 0.0106(12) 0.0117(13)
C12 0.0497(18) 0.0498(19) 0.0329(16) -0.0123(14) 0.0086(14) 0.0030(15)
C13 0.080(2) 0.0347(17) 0.0402(17) 0.0027(14) 0.0302(17) -0.0098(16)
C14 0.0496(18) 0.0369(17) 0.0396(17) -0.0010(13) 0.0151(14) -0.0056(14)
C15 0.070(2) 0.0267(15) 0.0357(16) -0.0055(12) 0.0206(15) -0.0083(14)
C16 0.063(2) 0.058(2) 0.0262(15) 0.0028(14) 0.0205(14) 0.0079(16)
C17 0.0502(16) 0.0325(15) 0.0257(14) -0.0014(11) 0.0162(13) 0.0005(12)
C20 0.0508(19) 0.0468(18) 0.0426(18) -0.0154(15) 0.0109(15) -0.0104(15)
C21 0.078(2) 0.048(2) 0.0419(18) 0.0084(15) 0.0352(17) -0.0010(17)
C23 0.0404(16) 0.0349(16) 0.0344(15) -0.0067(13) 0.0100(13) -0.0052(13)

loop_
_atom_type_symbol
_atom_type_description
_atom_type_scat_dispersion_real
_atom_type_scat_dispersion_imag
_atom_type_scat_source
C C 0.0033 0.0016 'International Tables Vol C Tables 4.2.6.8 and 6.1.1.4'
H H 0.0000 0.0000 'International Tables Vol C Tables 4.2.6.8 and 6.1.1.4'
N N 0.0061 0.0033 'International Tables Vol C Tables 4.2.6.8 and 6.1.1.4'
O O 0.0106 0.0060 'International Tables Vol C Tables 4.2.6.8 and 6.1.1.4'
Co Co 0.3494 0.9721 'International Tables Vol C Tables 4.2.6.8 and 6.1.1.4'

loop_
_geom_angle_atom_site_label_1
_geom_angle_atom_site_label_2
_geom_angle_atom_site_label_3
_geom_angle
_geom_angle_site_symmetry_3
O2 Co1 N2 108.51(9) .
O2 Co1 N1 149.09(9) .
N2 Co1 N1 102.39(9) .
O2 Co1 O1W 89.41(11) .
N2 Co1 O1W 93.59(11) .
N1 Co1 O1W 88.12(10) .
O2 Co1 O1 74.61(7) .
N2 Co1 O1 172.51(9) .
N1 Co1 O1 74.78(8) .
O1W Co1 O1 93.25(11) .
O2 Co1 N2 92.24(10) 3_756
N2 Co1 N2 80.78(9) 3_756
N1 Co1 N2 93.21(9) 3_756
O1W Co1 N2 174.37(10) 3_756
O1 Co1 N2 92.37(8) 3_756
C14 N1 C8 118.2(2) .
C14 N1 Co1 125.3(2) .
C8 N1 Co1 116.45(17) .
N3 N2 Co1 132.30(19) .
N3 N2 Co1 121.35(19) 3_756
Co1 N2 Co1 99.22(9) 3_756
N4 N3 N2 178.1(3) .
C17 O1 C15 121.4(2) .
C17 O1 Co1 117.80(16) .
C15 O1 Co1 114.97(16) .
Co1 O1W H1W 128(3) .
Co1 O1W H2W 124(3) .
H1W O1W H2W 107(4) .
C23 O2 Co1 120.94(18) .
N1 C8 C10 122.5(2) .
N1 C8 C17 118.4(2) .
C10 C8 C17 119.1(2) .
C16 C10 C8 118.9(3) .
C16 C10 C12 124.0(3) .
C8 C10 C12 117.1(3) .
C20 C12 C10 119.4(3) .
C20 C12 H12A 120.3 .
C10 C12 H12A 120.3 .
C17 C13 C21 118.5(3) .
C17 C13 H13A 120.8 .
C21 C13 H13A 120.8 .
N1 C14 C20 122.7(3) .
N1 C14 H14A 118.6 .
C20 C14 H14A 118.6 .
O1 C15 C23 107.0(2) .
O1 C15 H15A 110.3 .
C23 C15 H15A 110.3 .
O1 C15 H15B 110.3 .
C23 C15 H15B 110.3 .
H15A C15 H15B 108.6 .
C21 C16 C10 119.8(3) .
C21 C16 H16A 120.1 .
C10 C16 H16A 120.1 .
C13 C17 O1 126.0(3) .
C13 C17 C8 121.4(3) .
O1 C17 C8 112.5(2) .
C12 C20 C14 120.0(3) .
C12 C20 H20A 120.0 .
C14 C20 H20A 120.0 .
C16 C21 C13 122.4(3) .
C16 C21 H21A 118.8 .
C13 C21 H21A 118.8 .
O3 C23 O2 127.2(3) .
O3 C23 C15 115.2(3) .
O2 C23 C15 117.6(2) .

loop_
_geom_bond_atom_site_label_1
_geom_bond_atom_site_label_2
_geom_bond_distance
_geom_bond_site_symmetry_2
Co1 O2 2.034(2) .
Co1 N2 2.058(2) .
Co1 N1 2.109(2) .
Co1 O1W 2.111(2) .
Co1 O1 2.1537(19) .
Co1 N2 2.176(2) 3_756
N1 C14 1.313(4) .
N1 C8 1.365(3) .
N2 N3 1.195(3) .
N2 Co1 2.176(2) 3_756
N3 N4 1.147(4) .
O1 C17 1.373(3) .
O1 C15 1.428(3) .
O1W H1W 0.75(4) .
O1W H2W 0.77(4) .
O2 C23 1.249(3) .
O3 C23 1.231(3) .
C8 C10 1.409(4) .
C8 C17 1.414(4) .
C10 C16 1.408(4) .
C10 C12 1.413(4) .
C12 C20 1.347(5) .
C12 H12A 0.9300 .
C13 C17 1.356(4) .
C13 C21 1.404(4) .
C13 H13A 0.9300 .
C14 C20 1.405(4) .
C14 H14A 0.9300 .
C15 C23 1.529(4) .
C15 H15A 0.9700 .
C15 H15B 0.9700 .
C16 C21 1.355(5) .
C16 H16A 0.9300 .
C20 H20A 0.9300 .
C21 H21A 0.9300 .
